data_7058714
loop_
_publ_author_name
'Stratan, Mikhail I.'
'Shukaev, Igor L.'
'Vasilchikova, Tatyana M.'
'Vasiliev, Alexander N.'
'Korshunov, Artem N.'
'Kurbakov, Alexander I.'
'Nalbandyan, Vladimir B.'
'Zvereva, Elena A.'

_publ_section_title
;
 Synthesis, structure and magnetic properties of honeycomb-layered
 Li3Co2SbO6 with new data on its sodium precursor, Na3Co2SbO6
;
_journal_issue 34
_journal_name_full 'New Journal of Chemistry'
_journal_page_first 13545
_journal_paper_doi 10.1039/C9NJ03627J
_journal_volume 43
_journal_year 2019
_chemical_formula_moiety 'Co2 Li3 O6 Sb'
_chemical_formula_sum 'Co2 Li3 O6 Sb'
_chemical_formula_weight 356.43
_chemical_name_common 'lithium cobalt antimonate'
_chemical_name_systematic 'lithium cobalt(+2) antimony oxide'
_space_group_IT_number 12
_space_group_name_Hall '-C 2y'
_space_group_name_H-M_alt 'C 1 2/m 1'
_symmetry_cell_setting monoclinic
_symmetry_space_group_name_Hall '-C 2y'
_symmetry_space_group_name_H-M 'C 1 2/m 1'
_audit_creation_date 2016-01-10T22:06
_audit_creation_method 'from EXP file using GSAS2CIF'
_audit_update_record
;
2018-12-07 deposited with the CCDC.    2019-08-02 downloaded from the CCDC.
;
_cell_angle_alpha 90.0
_cell_angle_beta 110.0493(22)
_cell_angle_gamma 90.0
_cell_formula_units_Z 2
_cell_length_a 5.24111(16)
_cell_length_b 9.03910(23)
_cell_length_c 5.18179(12)
_cell_measurement_temperature 298
_cell_volume 230.610(11)
_computing_structure_refinement GSAS
_diffrn_ambient_temperature 298
_diffrn_measurement_device_type Rigaku
_diffrn_radiation_polarisn_ratio 0.707
_diffrn_radiation_probe x-ray
_exptl_absorpt_correction_T_max 1.00126
_exptl_absorpt_correction_T_min 0.75730
_exptl_absorpt_process_details
;   GSAS Absorption/surface roughness correction: function number 2
 Surface roughness abs. correction (Pitschke, et al.)
Terms =     0.89940E-01    0.70358E-01
Correction is refined.
;
_exptl_crystal_density_diffrn 5.133
_exptl_crystal_preparation 'Magnetic properties'
_pd_block_id 2016-01-10T22:06|LI3CO2SBO6_ILS_VAR_8|ils|rigaku
_pd_calc_method 'Rietveld Refinement'
_pd_char_colour reddish-brown
_pd_meas_2theta_range_inc 0.02
_pd_meas_2theta_range_max 99.98
_pd_meas_2theta_range_min 6.02
_pd_meas_number_of_points 4699
_pd_meas_scan_method cont
_pd_phase_name Li3Co2SbO6
_pd_proc_2theta_range_inc 0.02
_pd_proc_2theta_range_max 99.98
_pd_proc_2theta_range_min 6.02
_pd_proc_info_datetime 2016-01-10T22:06:21
_pd_proc_ls_background_function
;   GSAS Background function number 1 with 18 terms.
 Shifted Chebyshev function of 1st kind
      1:    512.353     2:   -359.393     3:    148.202     4:   -51.3893    
      5:    44.0575     6:   -60.6529     7:    57.4487     8:   -34.6864    
      9:    11.6516    10:   -3.68274    11:  -0.319548    12:    3.20568    
     13:   -2.47042    14:  -0.793810    15:    10.0951    16:   -10.7257    
     17:   -1.46775    18:    4.70860    
;
_pd_proc_ls_peak_cutoff 0.00040
_pd_proc_ls_pref_orient_corr
;   March-Dollase
 AXIS  1 Ratio=     0.993 Frac     1.000  h= 0.000  k= 0.000  l= 1.000
 AXIS  2 Ratio=     1.000 Frac     0.000  h= 0.000  k= 1.000  l= 0.000
 Prefered orientation correction range: Min=   0.99008, Max=   1.02014
;
_pd_proc_ls_profile_function
;
 CW Profile function number 3 with  19 terms
 Pseudovoigt profile coefficients as parameterized in
 P. Thompson, D.E. Cox & J.B. Hastings (1987). J. Appl. Cryst.,20,79-83.
 Asymmetry correction of L.W. Finger, D.E. Cox & A. P. Jephcoat (1994).
 J. Appl. Cryst.,27,892-900.
 #1(GU)   =  665.942 #2(GV)   = -185.705 #3(GW)   =   17.836
 #4(GP)   =   21.129 #5(LX)   =    8.300 #6(LY)   =   10.762
 #7(S/L)  =   0.0068 #8(H/L)  =   0.0068
 #9(trns) =    -5.05 #10(shft)=   3.4998
 #11(stec)=    36.97 #12(ptec)=    -1.38 #13(sfec)=    80.17
 #14(L11) =   -0.682 #15(L22) =    0.015 #16(L33) =   -1.801
 #17(L12) =   -0.055 #18(L13) =   -0.895 #19(L23) =    0.299
 Peak tails are ignored  where the intensity is below 0.0004 times the peak
   Stacking fault sublattice vectors:
             0.0   0.0   1.0;   2.0   1.0   0.0;   0.0   3.0   0.0
;
_pd_proc_ls_prof_R_factor 0.0558
_pd_proc_ls_prof_wR_expected 0.0337
_pd_proc_ls_prof_wR_factor 0.0753
_pd_proc_number_of_points 4699
_pd_spec_mount_mode reflection
_pd_spec_shape flat_sheet
_refine_ls_goodness_of_fit_all 2.25
_refine_ls_matrix_type full
_refine_ls_number_parameters 56
_refine_ls_number_restraints 12
_refine_ls_R_Fsqd_factor 0.03259
_refine_ls_shift/su_max 0.07
_refine_ls_shift/su_mean 0.01
_reflns_d_resolution_high 1.009
_reflns_d_resolution_low 4.868
_reflns_limit_h_max 5
_reflns_limit_h_min 0
_reflns_limit_k_max 10
_reflns_limit_k_min 0
_reflns_limit_l_max 5
_reflns_limit_l_min -5
_reflns_number_total 256
_cod_data_source_file c9nj03627j1.cif
_cod_data_source_block LI3CO2SBO6_ILS_VAR_8_publ
_cod_depositor_comments 'Adding full bibliography for 7058714.cif.'
_cod_original_sg_symbol_Hall '-c 2y'
_cod_database_code 7058714
_publcif_datablock.id {96dad6ff-9cd3-4f91-8717-be00ccc008e2}

_gsas_exptl_extinct_corr_t_min 1.00000
_gsas_exptl_extinct_corr_t_max 1.00000

loop_
_symmetry_equiv_pos_site_id
_symmetry_equiv_pos_as_xyz
1 +x,+y,+z
2 -x,+y,-z
-1 -x,-y,-z
-2 +x,-y,+z
101 +x+1/2,+y+1/2,+z
102 -x+1/2,+y+1/2,-z
-101 -x+1/2,-y+1/2,-z
-102 +x+1/2,-y+1/2,+z

loop_
_atom_site_type_symbol
_atom_site_label
_atom_site_fract_x
_atom_site_fract_y
_atom_site_fract_z
_atom_site_occupancy
_atom_site_thermal_displace_type
_atom_site_U_iso_or_equiv
_atom_site_symmetry_multiplicity
Sb M1_SB 0.0 0.0 0.0 1.0 Uiso 0.02190(22) 2
Co M2_CO 0.0 0.33459(31) 0.0 0.95 Uiso 0.0206(4) 4
Li Li1_Li 0.0 0.1653(20) 0.5 0.9576(19) Uiso 0.02 4
Li Li2_Li 0.0 0.5 0.5 0.985(4) Uiso 0.02 2
O O1 0.7643(15) 0.0 0.2336(12) 1.0 Uiso 0.02 4
O O2 0.2287(11) 0.1596(6) 0.2256(7) 1.0 Uiso 0.02 8
Li M2_Li 0.0 0.33459(31) 0.0 0.05 Uiso 0.0206(4) 4
Co Li1_Co 0.0 0.1653(20) 0.5 0.0424(19) Uiso 0.02 4
Co Li2_Co 0.0 0.5 0.5 0.015(4) Uiso 0.02 2

loop_
_atom_type_symbol
_atom_type_number_in_cell
_atom_type_scat_dispersion_real
_atom_type_scat_dispersion_imag
_atom_type_scat_Cromer_Mann_a1
_atom_type_scat_Cromer_Mann_a2
_atom_type_scat_Cromer_Mann_a3
_atom_type_scat_Cromer_Mann_a4
_atom_type_scat_Cromer_Mann_b1
_atom_type_scat_Cromer_Mann_b2
_atom_type_scat_Cromer_Mann_b3
_atom_type_scat_Cromer_Mann_b4
_atom_type_scat_Cromer_Mann_c
_atom_type_scat_source
Sb 2.0 0.000 0.000 19.6418 5.30340 19.0455 0.46070 5.03710 27.9074 2.68270 75.2825 4.59090 International_Tables_Vol_C
Co 4.0 0.000 0.000 12.2841 4.27910 7.34090 0.27840 4.00340 13.5359 2.34880 71.1692 1.01180 International_Tables_Vol_C
Li 6.0 0.000 0.000 1.12820 3.95460 0.75080 1.05240 0.61750 85.3905 0.46530 168.261 0.03770 International_Tables_Vol_C
O 12.0 0.000 0.000 3.04850 13.2771 2.28680 5.70110 1.54630 0.32390 0.86700 32.9089 0.25080 International_Tables_Vol_C

loop_
_diffrn_radiation_wavelength
_diffrn_radiation_wavelength_wt
_diffrn_radiation_type
_diffrn_radiation_wavelength_id
1.540600 1.000 'Cu K\a1' 1
1.544400 0.500 'Cu K\a2' 2

loop_
_geom_angle_atom_site_label_1
_geom_angle_atom_site_label_2
_geom_angle_atom_site_label_3
_geom_angle
_geom_angle_site_symmetry_1
_geom_angle_site_symmetry_3
_geom_angle_publ_flag
O1 M1_SB O1 180.0 1_455 2_655 n
O1 M1_SB O2 90.98(19) 1_455 1_555 n
O1 M1_SB O2 89.02(19) 1_455 2_555 n
O1 M1_SB O2 89.02(19) 1_455 -1_555 n
O1 M1_SB O2 90.98(19) 1_455 -2_555 n
O1 M1_SB O2 89.02(19) 2_655 1_555 n
O1 M1_SB O2 90.98(19) 2_655 2_555 n
O1 M1_SB O2 90.98(19) 2_655 -1_555 n
O1 M1_SB O2 89.02(19) 2_655 -2_555 n
O2 M1_SB O2 86.51(26) 1_555 2_555 n
O2 M1_SB O2 180.0 1_555 -1_555 n
O2 M1_SB O2 93.49(26) 1_555 -2_555 n
O2 M1_SB O2 93.49(26) 2_555 -1_555 n
O2 M1_SB O2 180.0 2_555 -2_555 n
O1 M2_CO O1 89.98(25) 101_455 102_555 n
O1 M2_CO O2 94.46(17) 101_455 1_555 n
O1 M2_CO O2 174.68(24) 101_455 2_555 n
O1 M2_CO O2 82.35(25) 101_455 -101_555 n
O1 M2_CO O2 95.63(26) 101_455 -102_455 n
O1 M2_CO O2 174.68(24) 102_555 1_555 n
O1 M2_CO O2 94.46(17) 102_555 2_555 n
O1 M2_CO O2 95.63(26) 102_555 -101_555 n
O1 M2_CO O2 82.35(25) 102_555 -102_455 n
O2 M2_CO O2 81.26(27) 1_555 2_555 n
O2 M2_CO O2 87.87(18) 1_555 -101_555 n
O2 M2_CO O2 94.28(18) 1_555 -102_455 n
O2 M2_CO O2 94.28(18) 2_555 -101_555 n
O2 M2_CO O2 87.87(18) 2_555 -102_455 n
O2 M2_CO O2 177.17(32) -101_555 -102_455 n
M1_SB O1 M2_CO 94.18(23) 1_655 101_545 n
M1_SB O1 M2_CO 94.18(23) 1_655 -101_445 n
M2_CO O1 M2_CO 90.02(25) 101_545 -101_445 n
M1_SB O2 M2_CO 96.11(17) 1_555 1_555 n
M1_SB O2 M2_CO 94.41(19) 1_555 -101_445 n
M2_CO O2 M2_CO 92.13(18) 1_555 -101_445 n

loop_
_geom_bond_atom_site_label_1
_geom_bond_atom_site_label_2
_geom_bond_distance
_geom_bond_site_symmetry_2
_geom_bond_publ_flag
M1_SB O1 2.004(8) 1_455 n
M1_SB O1 2.004(8) 2_655 n
M1_SB O2 1.981(5) 1_555 n
M1_SB O2 1.981(5) 2_555 n
M1_SB O2 1.981(5) -1_555 n
M1_SB O2 1.981(5) -2_555 n
M2_CO O1 2.114(5) 101_455 n
M2_CO O1 2.114(5) 102_555 n
M2_CO O2 2.084(5) 1_555 n
M2_CO O2 2.084(5) 2_555 n
M2_CO O2 2.129(6) -101_445 n
M2_CO O2 2.129(6) -102_345 n
Li1_Li O1 2.120(14) 1_455 n
Li1_Li O1 2.120(14) 2_656 n
Li1_Li O2 2.152(5) 1_555 n
Li1_Li O2 2.152(5) 2_556 n
Li1_Li O2 2.272(14) -101_446 n
Li1_Li O2 2.272(14) -102_345 n
Li2_Li O1 2.266(8) 101_455 n
Li2_Li O1 2.266(8) 102_556 n
Li2_Li O2 2.177(4) 101_455 n
Li2_Li O2 2.177(4) 102_556 n
Li2_Li O2 2.177(4) -101_446 n
Li2_Li O2 2.177(4) -102_345 n

loop_
_gsas_i100_meas
100.00
49.47
7.07
3.56
9.92
4.81
8.68
4.31
5.34
2.64
18.60
9.19
2.92
1.46
1.99
1.00
9.24
5.05
1.27
0.65
56.96
28.41
8.36
4.11
16.36
8.04
1.09
0.54
12.18
5.97
5.74
2.91
17.06
8.52
2.93
1.47
1.81
0.91
1.79
0.88
0.89
1.77
0.45
0.91
5.29
2.61
1.69
32.33
10.58
16.05
1.22
0.85
5.29
0.61
2.18
1.03
1.23
0.57
1.05
0.52
15.32
7.66
7.49
3.91
14.42
0.63
0.32
28.53
0.81
0.40
0.56
0.28
0.47
1.17
0.23
0.58
1.35
0.67
1.16
2.72
0.56
1.50
1.34
0.76
0.55
0.26
0.28
0.85
1.18
0.43
0.60
0.53
0.69
0.34
3.50
1.71
0.49
0.79
0.24
0.38
0.40
0.20
1.63
0.56
0.81
0.29
0.86
0.42
0.40
0.20
0.55
0.27
5.60
0.34
2.78
0.17
0.96
0.54
3.29
1.63
1.64
0.83
0.54
0.27
5.78
2.86
0.13
0.32
0.24
0.15
0.12
0.27
2.63
0.20
1.32
0.10
2.71
0.11
1.35
0.23
0.53
0.27
1.52
0.76
7.78
3.89
0.54
0.28
1.10
0.52
15.50
7.73
0.33
0.21
0.17
0.11
0.14
0.07
1.51
0.75
1.22
1.57
5.51
0.60
2.74
0.80
2.17
1.04
0.20
3.40
0.10
1.64
0.21
0.10
7.00
1.31
0.15
3.39
0.66
0.28
0.08
1.84
0.14
1.89
0.97
2.59
1.29
3.78
0.20
1.66
0.09
3.44
0.81
2.40
0.40
1.67
0.24
1.26
0.20
1.22
0.12
0.64
0.32
0.23
0.45
0.16
0.11
0.23
0.60
0.27
0.30
0.22
0.13
0.38
0.45
0.19
2.58
0.14
1.29
0.08
0.21
0.33
0.11
0.16
0.65
0.08
0.14
0.34
0.07
0.16
0.54
0.26
0.15
0.07
0.16
0.08
0.34
0.17
0.27
0.53
0.12
0.25
0.11
0.16
0.06
0.07
0.28
0.24
0.14
0.11
0.22
0.11
0.12
0.06
0.13
0.07
